data_9014283
loop_
_publ_author_name
'Hamada, M.'
'Akasaka, M.'
'Seto, S.'
'Makino, K.'

_publ_section_title
;
 Crystal chemistry of chromian pumpellyite from Osayama, Okayama Prefecture, Japan
 Sample: ocp1211
;
_journal_name_full 'American Mineralogist'
_journal_page_first 1294
_journal_page_last 1304
_journal_paper_doi 10.2138/am.2010.3376
_journal_volume 95
_journal_year 2010
_chemical_compound_source 'Osayama ultramafic body, Okayama, Japan'
_chemical_formula_sum 'Al2.36 Ca2 Cr0.04 Fe0.1 H3 Mg0.47 Mn0.01 O14 Si3 Ti0.02'
_chemical_name_mineral Pumpellyite-(Mg)
_space_group_IT_number 12
_symmetry_space_group_name_Hall '-C 2y'
_symmetry_space_group_name_H-M 'C 1 2/m 1'
_cell_angle_alpha 90
_cell_angle_beta 97.449
_cell_angle_gamma 90
_cell_length_a 19.1129
_cell_length_b 5.8963
_cell_length_c 8.818
_cell_formula_units_Z 4
_cell_volume 985.361
_database_code_amcsd 0017597
_exptl_crystal_density_diffrn 3.207
_cod_original_formula_sum 'Ca2 Mg.47 Mn.01 Fe.1 Cr.04 Al2.36 Ti.02 Si3 O14 H3'
_cod_database_code 9014283

loop_
_space_group_symop_operation_xyz
x,y,z
1/2+x,1/2+y,z
x,-y,z
1/2+x,1/2-y,z
-x,y,-z
1/2-x,1/2+y,-z
-x,-y,-z
1/2-x,1/2-y,-z

loop_
_atom_site_aniso_label
_atom_site_aniso_U_11
_atom_site_aniso_U_22
_atom_site_aniso_U_33
_atom_site_aniso_U_12
_atom_site_aniso_U_13
_atom_site_aniso_U_23
CaW1 0.01200 0.01740 0.01400 0.00000 0.00300 0.00000
CaW2 0.01300 0.01420 0.02650 0.00000 0.00060 0.00000
MgX 0.01490 0.01330 0.01450 0.00050 0.00290 -0.00020
MnX 0.01490 0.01330 0.01450 0.00050 0.00290 -0.00020
FeX 0.01490 0.01330 0.01450 0.00050 0.00290 -0.00020
CrX 0.01490 0.01330 0.01450 0.00050 0.00290 -0.00020
AlX 0.01490 0.01330 0.01450 0.00050 0.00290 -0.00020
AlY 0.00920 0.00900 0.00880 0.00000 0.00320 0.00070
TiY 0.00920 0.00900 0.00880 0.00000 0.00320 0.00070
SiZ1 0.01040 0.01250 0.01130 0.00000 0.00200 0.00000
SiZ2 0.01200 0.01190 0.01180 0.00000 0.00100 0.00000
SiZ3 0.00960 0.01280 0.01030 0.00000 0.00120 0.00000
O1 0.01520 0.01480 0.01760 -0.00280 0.00660 -0.00040
O2 0.01510 0.01130 0.01670 -0.00180 -0.00080 0.00080
O3 0.01640 0.01460 0.01540 0.00210 0.00500 0.00020
O4 0.00780 0.01290 0.01270 0.00000 -0.00100 0.00000
O-h5 0.01310 0.01500 0.01550 0.00000 0.00000 0.00000
O6 0.01190 0.01240 0.01440 0.00000 0.00370 0.00000
O-h7 0.01700 0.01500 0.01290 0.00000 0.00270 0.00000
O8 0.01260 0.02200 0.01320 0.00000 -0.00010 0.00000
O9 0.01280 0.02200 0.01220 0.00000 0.00230 0.00000
O10 0.01270 0.03000 0.01800 0.00000 0.00400 0.00000
O11 0.01500 0.02000 0.01520 0.00000 0.00190 0.00000

loop_
_atom_site_label
_atom_site_fract_x
_atom_site_fract_y
_atom_site_fract_z
_atom_site_occupancy
_atom_site_U_iso_or_equiv
CaW1 0.33945 0.50000 0.25010 1.00000 0.01430
CaW2 0.15449 0.50000 0.19087 1.00000 0.01810
MgX 0.25000 0.25000 0.50000 0.47000 0.01410
MnX 0.25000 0.25000 0.50000 0.01000 0.01410
FeX 0.25000 0.25000 0.50000 0.10000 0.01410
CrX 0.25000 0.25000 0.50000 0.04000 0.01410
AlX 0.25000 0.25000 0.50000 0.38000 0.01410
AlY 0.49561 0.24602 0.25485 0.99000 0.00880
TiY 0.49561 0.24602 0.25485 0.01000 0.00880
SiZ1 0.08985 0.00000 0.05072 1.00000 0.01130
SiZ2 0.24752 0.00000 0.16555 1.00000 0.01190
SiZ3 0.40308 0.00000 0.46562 1.00000 0.01090
O1 0.07094 0.22530 0.13720 1.00000 0.01550
O2 0.24570 0.23170 0.26590 1.00000 0.01460
O3 0.41746 0.22360 0.36690 1.00000 0.01520
O4 0.44478 0.50000 0.13060 1.00000 0.01140
O-h5 0.45770 0.00000 0.13250 1.00000 0.01470
O6 0.04494 0.50000 0.37020 1.00000 0.01270
O-h7 0.03330 0.00000 0.36770 1.00000 0.01490
O8 0.17540 0.00000 0.03560 1.00000 0.01610
O9 0.17610 0.50000 0.47790 1.00000 0.01560
O10 0.31310 0.00000 0.06640 1.00000 0.02030
O11 0.18520 0.00000 0.49710 1.00000 0.01660
H7 0.03500 0.00000 0.47920 1.00000 0.05000
H10 0.36200 0.00000 0.11800 1.00000 0.05000
H11 0.13380 0.00000 0.47100 1.00000 0.05000

loop_
_cod_related_entry_id
_cod_related_entry_database
_cod_related_entry_code
1 AMCSD 0017597
